data_7053649
loop_
_publ_author_name
'Yamashita, Makoto'
'Aramaki, Yoshitaka'
'Nozaki, Kyoko'

_publ_section_title
;
 Reduction of base-stabilized difluoroboranes to induce rearrangement
 reactions
;
_journal_issue 8
_journal_name_full 'New Journal of Chemistry'
_journal_page_first 1774
_journal_paper_doi 10.1039/c0nj00363h
_journal_volume 34
_journal_year 2010
_chemical_formula_sum 'C23 H29 B F2 N2 O'
_chemical_formula_weight 398.29
_chemical_name_systematic
;
?
;
_space_group_IT_number 2
_symmetry_cell_setting triclinic
_symmetry_space_group_name_Hall '-P 1'
_symmetry_space_group_name_H-M 'P -1'
_atom_sites_solution_hydrogens geom
_atom_sites_solution_primary direct
_atom_sites_solution_secondary difmap
_audit_creation_method SHELXL-97
_cell_angle_alpha 100.107(4)
_cell_angle_beta 100.940(4)
_cell_angle_gamma 104.311(5)
_cell_formula_units_Z 4
_cell_length_a 11.866(5)
_cell_length_b 12.250(5)
_cell_length_c 15.775(7)
_cell_measurement_reflns_used 5466
_cell_measurement_temperature 103.1500
_cell_measurement_theta_max 27.4835
_cell_measurement_theta_min 3.3178
_cell_volume 2121.0(16)
_computing_cell_refinement 'RIGAKU CrystalClear'
_computing_data_collection 'RIGAKU CrystalClear'
_computing_data_reduction 'RIGAKU CrystalClear'
_computing_molecular_graphics ORTEP-III
_computing_structure_refinement 'SHELXL-97 (Sheldrick, 1997)'
_computing_structure_solution SIR-97
_diffrn_ambient_temperature 103(2)
_diffrn_detector_area_resol_mean 7.31
_diffrn_measured_fraction_theta_full 0.973
_diffrn_measured_fraction_theta_max 0.973
_diffrn_measurement_device_type 'RIGAKU/MSC Meacury CCD'
_diffrn_measurement_method 'omega scans'
_diffrn_radiation_monochromator graphite
_diffrn_radiation_source 'fine-focus sealed tube'
_diffrn_radiation_type MoK\a
_diffrn_radiation_wavelength 0.71070
_diffrn_reflns_av_R_equivalents 0.0325
_diffrn_reflns_av_sigmaI/netI 0.0555
_diffrn_reflns_limit_h_max 11
_diffrn_reflns_limit_h_min -14
_diffrn_reflns_limit_k_max 14
_diffrn_reflns_limit_k_min -14
_diffrn_reflns_limit_l_max 18
_diffrn_reflns_limit_l_min -14
_diffrn_reflns_number 13859
_diffrn_reflns_theta_full 25.00
_diffrn_reflns_theta_max 25.00
_diffrn_reflns_theta_min 3.32
_exptl_absorpt_coefficient_mu 0.087
_exptl_absorpt_correction_T_max 0.9887
_exptl_absorpt_correction_T_min 0.9658
_exptl_absorpt_correction_type multi-scan
_exptl_absorpt_process_details 'Jacobson, R. (1998) Private communication'
_exptl_crystal_colour 'pale yellow'
_exptl_crystal_density_diffrn 1.247
_exptl_crystal_density_method 'not measured'
_exptl_crystal_description Block
_exptl_crystal_F_000 848
_exptl_crystal_size_max 0.40
_exptl_crystal_size_mid 0.15
_exptl_crystal_size_min 0.13
_refine_diff_density_max 0.932
_refine_diff_density_min -0.263
_refine_diff_density_rms 0.078
_refine_ls_extinction_method none
_refine_ls_goodness_of_fit_ref 1.104
_refine_ls_hydrogen_treatment constr
_refine_ls_matrix_type full
_refine_ls_number_parameters 535
_refine_ls_number_reflns 7298
_refine_ls_number_restraints 0
_refine_ls_restrained_S_all 1.104
_refine_ls_R_factor_all 0.1021
_refine_ls_R_factor_gt 0.0797
_refine_ls_shift/su_max 0.000
_refine_ls_shift/su_mean 0.000
_refine_ls_structure_factor_coef Fsqd
_refine_ls_weighting_details 'calc w=1/[\s^2^(Fo^2^)+(0.1204P)^2^+0.8589P] where P=(Fo^2^+2Fc^2^)/3'
_refine_ls_weighting_scheme calc
_refine_ls_wR_factor_gt 0.1969
_refine_ls_wR_factor_ref 0.2153
_reflns_number_gt 5606
_reflns_number_total 7298
_reflns_threshold_expression >2sigma(I)
_cod_data_source_file c0nj00363h.txt
_cod_data_source_block 2
_cod_depositor_comments
;
The following automatic conversions were performed:

'_exptl_absorpt_correction_type' value 'Multi-scan' changed to
'multi-scan' according to
/home/saulius/struct/CIF-dictionaries/cif_core.dic dictionary named
'cif_core.dic' version 2.4.2 from 2011-04-26.

Automatic conversion script
Id: cif_fix_values 1891 2012-01-12 08:04:46Z andrius 
;
_cod_original_cell_volume 2121.0(15)
_cod_original_sg_symbol_H-M P-1
_cod_database_code 7053649

loop_
_symmetry_equiv_pos_as_xyz
'x, y, z'
'-x, -y, -z'

loop_
_atom_site_label
_atom_site_type_symbol
_atom_site_fract_x
_atom_site_fract_y
_atom_site_fract_z
_atom_site_U_iso_or_equiv
_atom_site_adp_type
_atom_site_occupancy
_atom_site_symmetry_multiplicity
_atom_site_calc_flag
_atom_site_refinement_flags
B1 B 0.7175(3) 0.7816(3) 1.0991(2) 0.0210(7) Uani 1 1 d .
F1 F 0.61407(16) 0.70992(18) 1.11208(12) 0.0316(5) Uani 1 1 d .
F2 F 0.73423(18) 0.89377(16) 1.14607(11) 0.0324(5) Uani 1 1 d .
N1 N 0.7124(2) 0.7753(2) 1.00077(16) 0.0192(6) Uani 1 1 d .
C1 C 0.6370(3) 0.8360(3) 0.95761(18) 0.0171(6) Uani 1 1 d .
C2 C 0.5145(3) 0.7770(3) 0.91869(19) 0.0199(7) Uani 1 1 d .
C3 C 0.4425(3) 0.8400(3) 0.8823(2) 0.0223(7) Uani 1 1 d .
H1 H 0.3603 0.8020 0.8543 0.027 Uiso 1 1 calc R
C4 C 0.4885(3) 0.9569(3) 0.8863(2) 0.0219(7) Uani 1 1 d .
H2 H 0.4372 0.9990 0.8636 0.026 Uiso 1 1 calc R
C5 C 0.6084(3) 1.0121(3) 0.92333(19) 0.0202(7) Uani 1 1 d .
H3 H 0.6395 1.0917 0.9242 0.024 Uiso 1 1 calc R
C6 C 0.6857(3) 0.9530(3) 0.9598(2) 0.0203(7) Uani 1 1 d .
C7 C 0.4607(3) 0.6492(3) 0.9129(2) 0.0243(7) Uani 1 1 d .
H4 H 0.5258 0.6198 0.9421 0.029 Uiso 1 1 calc R
C8 C 0.4151(3) 0.5808(3) 0.8163(2) 0.0377(9) Uani 1 1 d .
H5 H 0.3486 0.6054 0.7867 0.057 Uiso 1 1 calc R
H6 H 0.3873 0.4979 0.8144 0.057 Uiso 1 1 calc R
H7 H 0.4803 0.5952 0.7860 0.057 Uiso 1 1 calc R
C9 C 0.3608(3) 0.6287(3) 0.9621(2) 0.0353(8) Uani 1 1 d .
H8 H 0.3921 0.6724 1.0241 0.053 Uiso 1 1 calc R
H9 H 0.3319 0.5459 0.9601 0.053 Uiso 1 1 calc R
H10 H 0.2945 0.6546 0.9337 0.053 Uiso 1 1 calc R
C10 C 0.8182(3) 1.0144(3) 0.9961(2) 0.0253(7) Uani 1 1 d .
H11 H 0.8561 0.9598 1.0225 0.030 Uiso 1 1 calc R
C11 C 0.8763(3) 1.0432(3) 0.9206(2) 0.0338(8) Uani 1 1 d .
H12 H 0.8628 0.9717 0.8759 0.051 Uiso 1 1 calc R
H13 H 0.9627 1.0795 0.9446 0.051 Uiso 1 1 calc R
H14 H 0.8407 1.0966 0.8932 0.051 Uiso 1 1 calc R
C12 C 0.8440(3) 1.1233(3) 1.0687(3) 0.0399(9) Uani 1 1 d .
H15 H 0.8094 1.1793 1.0443 0.060 Uiso 1 1 calc R
H16 H 0.9309 1.1572 1.0914 0.060 Uiso 1 1 calc R
H17 H 0.8082 1.1033 1.1171 0.060 Uiso 1 1 calc R
C13 C 0.7725(3) 0.7174(2) 0.95185(19) 0.0170(6) Uani 1 1 d .
C14 C 0.8555(3) 0.6648(3) 0.9937(2) 0.0213(7) Uani 1 1 d .
C15 C 0.8782(3) 0.6814(2) 1.0874(2) 0.0198(7) Uani 1 1 d .
N2 N 0.8256(2) 0.7387(2) 1.13706(16) 0.0184(5) Uani 1 1 d .
C16 C 0.7582(3) 0.7078(3) 0.8599(2) 0.0225(7) Uani 1 1 d .
H18 H 0.7052 0.7433 0.8298 0.027 Uiso 1 1 calc R
C17 C 0.8191(3) 0.6484(3) 0.8132(2) 0.0267(7) Uani 1 1 d .
H19 H 0.8063 0.6425 0.7510 0.032 Uiso 1 1 calc R
C18 C 0.9003(3) 0.5957(3) 0.8542(2) 0.0301(8) Uani 1 1 d .
H20 H 0.9422 0.5550 0.8208 0.036 Uiso 1 1 calc R
C19 C 0.9169(3) 0.6052(3) 0.9437(2) 0.0269(7) Uani 1 1 d .
H21 H 0.9714 0.5704 0.9728 0.032 Uiso 1 1 calc R
O1 O 0.96097(19) 0.64191(19) 1.13218(14) 0.0275(5) Uani 1 1 d .
C20 C 0.9468(3) 0.6596(3) 1.2238(2) 0.0279(7) Uani 1 1 d .
H22 H 1.0256 0.6819 1.2671 0.033 Uiso 1 1 calc R
H23 H 0.8949 0.5884 1.2334 0.033 Uiso 1 1 calc R
C21 C 0.8886(3) 0.7574(3) 1.2328(2) 0.0220(7) Uani 1 1 d .
C22 C 0.9819(3) 0.8762(3) 1.2615(2) 0.0274(7) Uani 1 1 d .
H24 H 1.0371 0.8805 1.2224 0.041 Uiso 1 1 calc R
H25 H 1.0270 0.8879 1.3229 0.041 Uiso 1 1 calc R
H26 H 0.9414 0.9366 1.2577 0.041 Uiso 1 1 calc R
C23 C 0.8023(3) 0.7457(3) 1.2923(2) 0.0249(7) Uani 1 1 d .
H27 H 0.7609 0.8055 1.2901 0.037 Uiso 1 1 calc R
H28 H 0.8468 0.7550 1.3534 0.037 Uiso 1 1 calc R
H29 H 0.7433 0.6690 1.2717 0.037 Uiso 1 1 calc R
B2 B 0.7224(3) 0.2946(3) 0.6022(2) 0.0193(7) Uani 1 1 d .
F3 F 0.80402(16) 0.22985(17) 0.61503(11) 0.0285(5) Uani 1 1 d .
F4 F 0.77972(16) 0.40798(16) 0.65018(11) 0.0285(5) Uani 1 1 d .
N3 N 0.6730(2) 0.2867(2) 0.50422(16) 0.0186(5) Uani 1 1 d .
C24 C 0.7571(2) 0.3454(3) 0.45958(18) 0.0178(6) Uani 1 1 d .
C25 C 0.8256(3) 0.2829(3) 0.41874(19) 0.0195(6) Uani 1 1 d .
C26 C 0.9097(3) 0.3426(3) 0.3796(2) 0.0225(7) Uani 1 1 d .
H30 H 0.9561 0.3024 0.3507 0.027 Uiso 1 1 calc R
C27 C 0.9269(3) 0.4588(3) 0.3819(2) 0.0234(7) Uani 1 1 d .
H31 H 0.9860 0.4982 0.3559 0.028 Uiso 1 1 calc R
C28 C 0.8584(3) 0.5179(3) 0.4217(2) 0.0226(7) Uani 1 1 d .
H32 H 0.8708 0.5978 0.4228 0.027 Uiso 1 1 calc R
C29 C 0.7714(3) 0.4625(3) 0.46030(19) 0.0198(7) Uani 1 1 d .
C30 C 0.8102(3) 0.1554(3) 0.4146(2) 0.0226(7) Uani 1 1 d .
H33 H 0.7453 0.1275 0.4446 0.027 Uiso 1 1 calc R
C31 C 0.9242(3) 0.1349(3) 0.4634(2) 0.0319(8) Uani 1 1 d .
H34 H 0.9880 0.1567 0.4328 0.048 Uiso 1 1 calc R
H35 H 0.9086 0.0527 0.4643 0.048 Uiso 1 1 calc R
H36 H 0.9493 0.1820 0.5245 0.048 Uiso 1 1 calc R
C32 C 0.7708(3) 0.0853(3) 0.3183(2) 0.0291(8) Uani 1 1 d .
H37 H 0.6955 0.0967 0.2889 0.044 Uiso 1 1 calc R
H38 H 0.7589 0.0030 0.3172 0.044 Uiso 1 1 calc R
H39 H 0.8329 0.1115 0.2873 0.044 Uiso 1 1 calc R
C33 C 0.6920(3) 0.5280(3) 0.4988(2) 0.0233(7) Uani 1 1 d .
H40 H 0.6503 0.4811 0.5357 0.028 Uiso 1 1 calc R
C34 C 0.5957(3) 0.5403(3) 0.4242(2) 0.0321(8) Uani 1 1 d .
H41 H 0.6343 0.5823 0.3850 0.048 Uiso 1 1 calc R
H42 H 0.5459 0.5832 0.4499 0.048 Uiso 1 1 calc R
H43 H 0.5453 0.4632 0.3900 0.048 Uiso 1 1 calc R
C35 C 0.7613(3) 0.6471(3) 0.5580(2) 0.0352(8) Uani 1 1 d .
H44 H 0.8277 0.6402 0.6024 0.053 Uiso 1 1 calc R
H45 H 0.7076 0.6792 0.5882 0.053 Uiso 1 1 calc R
H46 H 0.7933 0.6985 0.5217 0.053 Uiso 1 1 calc R
C36 C 0.5617(3) 0.2182(2) 0.45500(19) 0.0174(6) Uani 1 1 d .
C37 C 0.4779(3) 0.1561(3) 0.4955(2) 0.0197(6) Uani 1 1 d .
C38 C 0.5112(3) 0.1755(3) 0.5903(2) 0.0204(7) Uani 1 1 d .
N4 N 0.6146(2) 0.2421(2) 0.64034(15) 0.0181(5) Uani 1 1 d .
C39 C 0.5241(3) 0.2049(3) 0.3623(2) 0.0216(7) Uani 1 1 d .
H47 H 0.5763 0.2461 0.3323 0.026 Uiso 1 1 calc R
C40 C 0.4130(3) 0.1333(3) 0.3151(2) 0.0242(7) Uani 1 1 d .
H48 H 0.3901 0.1261 0.2528 0.029 Uiso 1 1 calc R
C41 C 0.3328(3) 0.0709(3) 0.3559(2) 0.0295(8) Uani 1 1 d .
H49 H 0.2568 0.0211 0.3220 0.035 Uiso 1 1 calc R
C42 C 0.3664(3) 0.0830(3) 0.4462(2) 0.0267(7) Uani 1 1 d .
H50 H 0.3130 0.0412 0.4751 0.032 Uiso 1 1 calc R
O2 O 0.43345(18) 0.12943(19) 0.63471(14) 0.0257(5) Uani 1 1 d .
C43 C 0.5022(3) 0.1523(3) 0.72721(19) 0.0221(7) Uani 1 1 d .
H51 H 0.5296 0.0849 0.7384 0.027 Uiso 1 1 calc R
H52 H 0.4534 0.1701 0.7693 0.027 Uiso 1 1 calc R
C44 C 0.6091(3) 0.2576(3) 0.73614(19) 0.0198(6) Uani 1 1 d .
C45 C 0.7235(3) 0.2534(3) 0.7950(2) 0.0257(7) Uani 1 1 d .
H53 H 0.7412 0.1813 0.7724 0.039 Uiso 1 1 calc R
H54 H 0.7138 0.2564 0.8556 0.039 Uiso 1 1 calc R
H55 H 0.7897 0.3198 0.7952 0.039 Uiso 1 1 calc R
C46 C 0.5812(3) 0.3714(3) 0.7647(2) 0.0246(7) Uani 1 1 d .
H56 H 0.6452 0.4357 0.7590 0.037 Uiso 1 1 calc R
H57 H 0.5757 0.3822 0.8266 0.037 Uiso 1 1 calc R
H58 H 0.5047 0.3694 0.7268 0.037 Uiso 1 1 calc R

loop_
_atom_site_aniso_label
_atom_site_aniso_U_11
_atom_site_aniso_U_22
_atom_site_aniso_U_33
_atom_site_aniso_U_23
_atom_site_aniso_U_13
_atom_site_aniso_U_12
B1 0.0207(18) 0.0265(19) 0.0173(18) 0.0066(15) 0.0040(14) 0.0089(15)
F1 0.0226(10) 0.0516(13) 0.0240(10) 0.0159(9) 0.0080(8) 0.0100(9)
F2 0.0518(13) 0.0338(11) 0.0181(10) 0.0049(8) 0.0068(9) 0.0261(10)
N1 0.0231(14) 0.0230(13) 0.0167(13) 0.0072(11) 0.0066(10) 0.0128(11)
C1 0.0201(15) 0.0233(16) 0.0109(14) 0.0052(12) 0.0028(12) 0.0117(12)
C2 0.0243(16) 0.0202(16) 0.0148(15) 0.0030(12) 0.0059(12) 0.0061(13)
C3 0.0201(16) 0.0270(17) 0.0202(16) 0.0051(13) 0.0026(13) 0.0094(13)
C4 0.0245(17) 0.0282(17) 0.0188(16) 0.0082(13) 0.0064(13) 0.0154(14)
C5 0.0261(17) 0.0206(15) 0.0190(16) 0.0088(12) 0.0097(13) 0.0095(13)
C6 0.0224(16) 0.0210(16) 0.0192(16) 0.0086(13) 0.0031(13) 0.0077(13)
C7 0.0213(16) 0.0227(17) 0.0260(17) 0.0059(13) 0.0016(13) 0.0042(13)
C8 0.040(2) 0.0250(18) 0.038(2) -0.0043(15) 0.0014(17) 0.0055(16)
C9 0.0310(19) 0.0305(19) 0.041(2) 0.0147(16) 0.0054(16) 0.0011(15)
C10 0.0220(16) 0.0228(16) 0.0328(19) 0.0142(14) 0.0047(14) 0.0056(13)
C11 0.0237(18) 0.041(2) 0.046(2) 0.0240(18) 0.0143(16) 0.0120(16)
C12 0.030(2) 0.034(2) 0.045(2) -0.0032(17) 0.0044(17) 0.0022(16)
C13 0.0187(15) 0.0129(14) 0.0182(15) 0.0036(11) 0.0039(12) 0.0027(11)
C14 0.0217(16) 0.0176(15) 0.0252(17) 0.0066(13) 0.0073(13) 0.0047(12)
C15 0.0190(15) 0.0175(15) 0.0248(17) 0.0084(13) 0.0050(13) 0.0068(12)
N2 0.0206(13) 0.0191(13) 0.0155(13) 0.0062(10) 0.0027(10) 0.0053(10)
C16 0.0263(17) 0.0211(16) 0.0205(17) 0.0056(13) 0.0043(13) 0.0082(13)
C17 0.0328(18) 0.0273(17) 0.0204(17) 0.0031(13) 0.0106(14) 0.0081(14)
C18 0.0328(19) 0.0260(18) 0.034(2) 0.0045(15) 0.0099(15) 0.0127(15)
C19 0.0327(18) 0.0232(16) 0.0265(18) 0.0069(14) 0.0057(14) 0.0115(14)
O1 0.0285(12) 0.0352(13) 0.0253(12) 0.0115(10) 0.0044(10) 0.0192(10)
C20 0.0291(18) 0.0376(19) 0.0202(17) 0.0119(14) 0.0000(14) 0.0165(15)
C21 0.0172(15) 0.0247(16) 0.0223(17) 0.0085(13) 0.0009(12) 0.0040(13)
C22 0.0267(17) 0.0301(18) 0.0195(17) 0.0049(14) 0.0035(13) -0.0004(14)
C23 0.0284(18) 0.0277(17) 0.0182(16) 0.0093(13) 0.0041(13) 0.0058(14)
B2 0.0176(17) 0.0212(17) 0.0172(18) 0.0058(14) 0.0038(14) 0.0020(14)
F3 0.0260(10) 0.0462(12) 0.0196(9) 0.0126(8) 0.0078(8) 0.0169(9)
F4 0.0287(10) 0.0305(10) 0.0183(9) 0.0053(8) 0.0041(8) -0.0040(8)
N3 0.0160(13) 0.0205(13) 0.0166(13) 0.0048(10) 0.0040(10) 0.0002(10)
C24 0.0160(15) 0.0228(16) 0.0115(14) 0.0031(12) 0.0027(11) 0.0011(12)
C25 0.0186(15) 0.0207(15) 0.0165(15) 0.0054(12) 0.0015(12) 0.0022(12)
C26 0.0193(16) 0.0316(18) 0.0198(16) 0.0076(13) 0.0078(13) 0.0096(13)
C27 0.0219(16) 0.0298(17) 0.0212(16) 0.0113(13) 0.0076(13) 0.0070(13)
C28 0.0253(17) 0.0211(16) 0.0242(17) 0.0129(13) 0.0051(13) 0.0070(13)
C29 0.0186(16) 0.0230(16) 0.0171(16) 0.0062(12) 0.0015(12) 0.0057(12)
C30 0.0254(17) 0.0196(16) 0.0224(17) 0.0038(13) 0.0079(13) 0.0048(13)
C31 0.041(2) 0.0299(19) 0.033(2) 0.0133(15) 0.0135(16) 0.0176(16)
C32 0.0339(19) 0.0234(17) 0.0280(19) 0.0017(14) 0.0106(15) 0.0056(14)
C33 0.0238(17) 0.0265(17) 0.0256(17) 0.0120(14) 0.0107(13) 0.0103(13)
C34 0.0306(19) 0.037(2) 0.034(2) 0.0113(16) 0.0083(15) 0.0174(16)
C35 0.036(2) 0.033(2) 0.032(2) -0.0062(15) 0.0110(16) 0.0073(16)
C36 0.0189(15) 0.0172(15) 0.0170(15) 0.0044(12) 0.0048(12) 0.0065(12)
C37 0.0210(16) 0.0193(15) 0.0230(16) 0.0086(12) 0.0091(13) 0.0082(12)
C38 0.0228(16) 0.0192(15) 0.0221(16) 0.0081(13) 0.0093(13) 0.0063(12)
N4 0.0233(14) 0.0201(13) 0.0124(12) 0.0066(10) 0.0043(10) 0.0070(11)
C39 0.0228(16) 0.0235(16) 0.0205(16) 0.0070(13) 0.0060(13) 0.0086(13)
C40 0.0251(17) 0.0278(17) 0.0167(16) -0.0001(13) 0.0013(13) 0.0089(14)
C41 0.0235(17) 0.0266(18) 0.0301(19) -0.0020(14) 0.0040(14) 0.0005(14)
C42 0.0221(17) 0.0289(17) 0.0285(19) 0.0066(14) 0.0096(14) 0.0040(14)
O2 0.0235(12) 0.0281(12) 0.0251(12) 0.0097(10) 0.0105(9) 0.0008(9)
C43 0.0290(17) 0.0245(16) 0.0145(15) 0.0080(13) 0.0097(13) 0.0049(13)
C44 0.0184(15) 0.0261(16) 0.0184(16) 0.0070(13) 0.0076(12) 0.0088(13)
C45 0.0290(18) 0.0363(19) 0.0180(16) 0.0129(14) 0.0064(14) 0.0153(15)
C46 0.0293(18) 0.0280(17) 0.0203(17) 0.0042(13) 0.0069(14) 0.0153(14)

loop_
_atom_type_symbol
_atom_type_description
_atom_type_scat_dispersion_real
_atom_type_scat_dispersion_imag
_atom_type_scat_source
C C 0.0033 0.0016 'International Tables Vol C Tables 4.2.6.8 and 6.1.1.4'
H H 0.0000 0.0000 'International Tables Vol C Tables 4.2.6.8 and 6.1.1.4'
B B 0.0013 0.0007 'International Tables Vol C Tables 4.2.6.8 and 6.1.1.4'
N N 0.0061 0.0033 'International Tables Vol C Tables 4.2.6.8 and 6.1.1.4'
O O 0.0106 0.0060 'International Tables Vol C Tables 4.2.6.8 and 6.1.1.4'
F F 0.0171 0.0103 'International Tables Vol C Tables 4.2.6.8 and 6.1.1.4'

loop_
_geom_angle_atom_site_label_1
_geom_angle_atom_site_label_2
_geom_angle_atom_site_label_3
_geom_angle
F2 B1 F1 108.3(3)
F2 B1 N1 111.9(3)
F1 B1 N1 112.2(3)
F2 B1 N2 109.2(3)
F1 B1 N2 108.0(2)
N1 B1 N2 107.1(2)
C13 N1 C1 118.7(2)
C13 N1 B1 125.3(2)
C1 N1 B1 116.0(2)
C6 C1 C2 121.8(3)
C6 C1 N1 119.1(3)
C2 C1 N1 119.0(3)
C3 C2 C1 117.6(3)
C3 C2 C7 119.7(3)
C1 C2 C7 122.7(3)
C4 C3 C2 121.3(3)
C4 C3 H1 119.3
C2 C3 H1 119.3
C5 C4 C3 120.0(3)
C5 C4 H2 120.0
C3 C4 H2 120.0
C4 C5 C6 121.3(3)
C4 C5 H3 119.4
C6 C5 H3 119.4
C1 C6 C5 118.0(3)
C1 C6 C10 122.0(3)
C5 C6 C10 120.0(3)
C2 C7 C8 111.0(3)
C2 C7 C9 111.9(3)
C8 C7 C9 110.7(3)
C2 C7 H4 107.7
C8 C7 H4 107.7
C9 C7 H4 107.7
C7 C8 H5 109.5
C7 C8 H6 109.5
H5 C8 H6 109.5
C7 C8 H7 109.5
H5 C8 H7 109.5
H6 C8 H7 109.5
C7 C9 H8 109.5
C7 C9 H9 109.5
H8 C9 H9 109.5
C7 C9 H10 109.5
H8 C9 H10 109.5
H9 C9 H10 109.5
C6 C10 C12 113.2(3)
C6 C10 C11 110.3(3)
C12 C10 C11 110.3(3)
C6 C10 H11 107.6
C12 C10 H11 107.6
C11 C10 H11 107.6
C10 C11 H12 109.5
C10 C11 H13 109.5
H12 C11 H13 109.5
C10 C11 H14 109.5
H12 C11 H14 109.5
H13 C11 H14 109.5
C10 C12 H15 109.5
C10 C12 H16 109.5
H15 C12 H16 109.5
C10 C12 H17 109.5
H15 C12 H17 109.5
H16 C12 H17 109.5
N1 C13 C16 122.9(3)
N1 C13 C14 120.3(3)
C16 C13 C14 116.8(3)
C19 C14 C15 121.9(3)
C19 C14 C13 120.5(3)
C15 C14 C13 117.5(3)
N2 C15 O1 114.6(3)
N2 C15 C14 124.3(3)
O1 C15 C14 121.1(3)
C15 N2 C21 108.8(2)
C15 N2 B1 123.5(3)
C21 N2 B1 127.6(2)
C17 C16 C13 121.1(3)
C17 C16 H18 119.4
C13 C16 H18 119.4
C16 C17 C18 122.1(3)
C16 C17 H19 118.9
C18 C17 H19 118.9
C19 C18 C17 117.7(3)
C19 C18 H20 121.1
C17 C18 H20 121.1
C18 C19 C14 121.7(3)
C18 C19 H21 119.1
C14 C19 H21 119.1
C15 O1 C20 105.6(2)
O1 C20 C21 104.2(2)
O1 C20 H22 110.9
C21 C20 H22 110.9
O1 C20 H23 110.9
C21 C20 H23 110.9
H22 C20 H23 108.9
N2 C21 C23 112.3(2)
N2 C21 C20 98.9(2)
C23 C21 C20 113.1(3)
N2 C21 C22 108.5(2)
C23 C21 C22 111.5(3)
C20 C21 C22 111.8(3)
C21 C22 H24 109.5
C21 C22 H25 109.5
H24 C22 H25 109.5
C21 C22 H26 109.5
H24 C22 H26 109.5
H25 C22 H26 109.5
C21 C23 H27 109.5
C21 C23 H28 109.5
H27 C23 H28 109.5
C21 C23 H29 109.5
H27 C23 H29 109.5
H28 C23 H29 109.5
F4 B2 F3 107.8(2)
F4 B2 N3 112.6(2)
F3 B2 N3 112.0(3)
F4 B2 N4 109.3(3)
F3 B2 N4 107.5(2)
N3 B2 N4 107.5(2)
C36 N3 C24 119.1(2)
C36 N3 B2 124.6(2)
C24 N3 B2 115.8(2)
C29 C24 C25 121.7(3)
C29 C24 N3 119.7(3)
C25 C24 N3 118.5(3)
C26 C25 C24 117.5(3)
C26 C25 C30 119.3(3)
C24 C25 C30 123.1(3)
C27 C26 C25 121.3(3)
C27 C26 H30 119.3
C25 C26 H30 119.3
C26 C27 C28 120.1(3)
C26 C27 H31 119.9
C28 C27 H31 119.9
C27 C28 C29 121.1(3)
C27 C28 H32 119.4
C29 C28 H32 119.4
C28 C29 C24 118.1(3)
C28 C29 C33 120.0(3)
C24 C29 C33 121.9(3)
C25 C30 C31 111.8(3)
C25 C30 C32 110.8(3)
C31 C30 C32 110.6(3)
C25 C30 H33 107.8
C31 C30 H33 107.8
C32 C30 H33 107.8
C30 C31 H34 109.5
C30 C31 H35 109.5
H34 C31 H35 109.5
C30 C31 H36 109.5
H34 C31 H36 109.5
H35 C31 H36 109.5
C30 C32 H37 109.5
C30 C32 H38 109.5
H37 C32 H38 109.5
C30 C32 H39 109.5
H37 C32 H39 109.5
H38 C32 H39 109.5
C35 C33 C29 113.5(3)
C35 C33 C34 109.4(3)
C29 C33 C34 110.4(3)
C35 C33 H40 107.7
C29 C33 H40 107.7
C34 C33 H40 107.7
C33 C34 H41 109.5
C33 C34 H42 109.5
H41 C34 H42 109.5
C33 C34 H43 109.5
H41 C34 H43 109.5
H42 C34 H43 109.5
C33 C35 H44 109.5
C33 C35 H45 109.5
H44 C35 H45 109.5
C33 C35 H46 109.5
H44 C35 H46 109.5
H45 C35 H46 109.5
N3 C36 C39 122.6(3)
N3 C36 C37 121.0(3)
C39 C36 C37 116.3(3)
C42 C37 C36 121.8(3)
C42 C37 C38 121.2(3)
C36 C37 C38 117.0(3)
N4 C38 O2 114.7(3)
N4 C38 C37 124.2(3)
O2 C38 C37 121.0(3)
C38 N4 C44 109.0(2)
C38 N4 B2 123.1(2)
C44 N4 B2 128.0(2)
C40 C39 C36 120.9(3)
C40 C39 H47 119.6
C36 C39 H47 119.6
C39 C40 C41 122.0(3)
C39 C40 H48 119.0
C41 C40 H48 119.0
C42 C41 C40 118.5(3)
C42 C41 H49 120.7
C40 C41 H49 120.7
C41 C42 C37 120.5(3)
C41 C42 H50 119.8
C37 C42 H50 119.8
C38 O2 C43 106.1(2)
O2 C43 C44 104.0(2)
O2 C43 H51 111.0
C44 C43 H51 111.0
O2 C43 H52 111.0
C44 C43 H52 111.0
H51 C43 H52 109.0
N4 C44 C45 111.9(2)
N4 C44 C46 108.3(2)
C45 C44 C46 111.8(3)
N4 C44 C43 99.3(2)
C45 C44 C43 112.9(3)
C46 C44 C43 111.9(3)
C44 C45 H53 109.5
C44 C45 H54 109.5
H53 C45 H54 109.5
C44 C45 H55 109.5
H53 C45 H55 109.5
H54 C45 H55 109.5
C44 C46 H56 109.5
C44 C46 H57 109.5
H56 C46 H57 109.5
C44 C46 H58 109.5
H56 C46 H58 109.5
H57 C46 H58 109.5

loop_
_geom_bond_atom_site_label_1
_geom_bond_atom_site_label_2
_geom_bond_distance
B1 F2 1.389(4)
B1 F1 1.395(4)
B1 N1 1.528(4)
B1 N2 1.560(4)
N1 C13 1.369(4)
N1 C1 1.446(4)
C1 C6 1.398(4)
C1 C2 1.414(4)
C2 C3 1.396(4)
C2 C7 1.516(4)
C3 C4 1.386(4)
C3 H1 0.9500
C4 C5 1.376(4)
C4 H2 0.9500
C5 C6 1.403(4)
C5 H3 0.9500
C6 C10 1.513(4)
C7 C8 1.526(5)
C7 C9 1.530(5)
C7 H4 1.0000
C8 H5 0.9800
C8 H6 0.9800
C8 H7 0.9800
C9 H8 0.9800
C9 H9 0.9800
C9 H10 0.9800
C10 C12 1.521(5)
C10 C11 1.535(5)
C10 H11 1.0000
C11 H12 0.9800
C11 H13 0.9800
C11 H14 0.9800
C12 H15 0.9800
C12 H16 0.9800
C12 H17 0.9800
C13 C16 1.409(4)
C13 C14 1.427(4)
C14 C19 1.401(4)
C14 C15 1.420(4)
C15 N2 1.306(4)
C15 O1 1.338(4)
N2 C21 1.503(4)
C16 C17 1.368(4)
C16 H18 0.9500
C17 C18 1.408(5)
C17 H19 0.9500
C18 C19 1.369(5)
C18 H20 0.9500
C19 H21 0.9500
O1 C20 1.472(4)
C20 C21 1.523(4)
C20 H22 0.9900
C20 H23 0.9900
C21 C23 1.512(4)
C21 C22 1.526(4)
C22 H24 0.9800
C22 H25 0.9800
C22 H26 0.9800
C23 H27 0.9800
C23 H28 0.9800
C23 H29 0.9800
B2 F4 1.391(4)
B2 F3 1.404(4)
B2 N3 1.522(4)
B2 N4 1.560(4)
N3 C36 1.373(4)
N3 C24 1.448(4)
C24 C29 1.400(4)
C24 C25 1.413(4)
C25 C26 1.394(4)
C25 C30 1.515(4)
C26 C27 1.380(4)
C26 H30 0.9500
C27 C28 1.381(4)
C27 H31 0.9500
C28 C29 1.390(4)
C28 H32 0.9500
C29 C33 1.523(4)
C30 C31 1.526(4)
C30 C32 1.528(4)
C30 H33 1.0000
C31 H34 0.9800
C31 H35 0.9800
C31 H36 0.9800
C32 H37 0.9800
C32 H38 0.9800
C32 H39 0.9800
C33 C35 1.521(5)
C33 C34 1.533(4)
C33 H40 1.0000
C34 H41 0.9800
C34 H42 0.9800
C34 H43 0.9800
C35 H44 0.9800
C35 H45 0.9800
C35 H46 0.9800
C36 C39 1.413(4)
C36 C37 1.420(4)
C37 C42 1.392(4)
C37 C38 1.432(4)
C38 N4 1.306(4)
C38 O2 1.337(4)
N4 C44 1.505(4)
C39 C40 1.374(4)
C39 H47 0.9500
C40 C41 1.396(5)
C40 H48 0.9500
C41 C42 1.376(5)
C41 H49 0.9500
C42 H50 0.9500
O2 C43 1.472(4)
C43 C44 1.533(4)
C43 H51 0.9900
C43 H52 0.9900
C44 C45 1.509(4)
C44 C46 1.524(4)
C45 H53 0.9800
C45 H54 0.9800
C45 H55 0.9800
C46 H56 0.9800
C46 H57 0.9800
C46 H58 0.9800

loop_
_geom_torsion_atom_site_label_1
_geom_torsion_atom_site_label_2
_geom_torsion_atom_site_label_3
_geom_torsion_atom_site_label_4
_geom_torsion
F2 B1 N1 C13 133.7(3)
F1 B1 N1 C13 -104.2(3)
N2 B1 N1 C13 14.1(4)
F2 B1 N1 C1 -46.4(4)
F1 B1 N1 C1 75.6(3)
N2 B1 N1 C1 -166.1(2)
C13 N1 C1 C6 -92.2(3)
B1 N1 C1 C6 87.9(3)
C13 N1 C1 C2 91.3(3)
B1 N1 C1 C2 -88.6(3)
C6 C1 C2 C3 -0.2(4)
N1 C1 C2 C3 176.2(3)
C6 C1 C2 C7 177.9(3)
N1 C1 C2 C7 -5.7(4)
C1 C2 C3 C4 -1.8(4)
C7 C2 C3 C4 -180.0(3)
C2 C3 C4 C5 2.8(5)
C3 C4 C5 C6 -1.8(5)
C2 C1 C6 C5 1.2(4)
N1 C1 C6 C5 -175.2(2)
C2 C1 C6 C10 -176.1(3)
N1 C1 C6 C10 7.6(4)
C4 C5 C6 C1 -0.2(4)
C4 C5 C6 C10 177.1(3)
C3 C2 C7 C8 62.1(4)
C1 C2 C7 C8 -116.0(3)
C3 C2 C7 C9 -62.1(4)
C1 C2 C7 C9 119.8(3)
C1 C6 C10 C12 -125.4(3)
C5 C6 C10 C12 57.4(4)
C1 C6 C10 C11 110.5(3)
C5 C6 C10 C11 -66.7(4)
C1 N1 C13 C16 -4.3(4)
B1 N1 C13 C16 175.5(3)
C1 N1 C13 C14 174.7(3)
B1 N1 C13 C14 -5.4(4)
N1 C13 C14 C19 179.8(3)
C16 C13 C14 C19 -1.1(4)
N1 C13 C14 C15 -4.0(4)
C16 C13 C14 C15 175.1(3)
C19 C14 C15 N2 178.3(3)
C13 C14 C15 N2 2.1(4)
C19 C14 C15 O1 0.9(5)
C13 C14 C15 O1 -175.2(3)
O1 C15 N2 C21 8.2(3)
C14 C15 N2 C21 -169.3(3)
O1 C15 N2 B1 -173.4(3)
C14 C15 N2 B1 9.1(5)
F2 B1 N2 C15 -137.2(3)
F1 B1 N2 C15 105.3(3)
N1 B1 N2 C15 -15.8(4)
F2 B1 N2 C21 40.9(4)
F1 B1 N2 C21 -76.7(4)
N1 B1 N2 C21 162.3(3)
N1 C13 C16 C17 -179.4(3)
C14 C13 C16 C17 1.5(4)
C13 C16 C17 C18 -1.1(5)
C16 C17 C18 C19 0.2(5)
C17 C18 C19 C14 0.1(5)
C15 C14 C19 C18 -175.7(3)
C13 C14 C19 C18 0.3(5)
N2 C15 O1 C20 10.5(3)
C14 C15 O1 C20 -171.9(3)
C15 O1 C20 C21 -24.1(3)
C15 N2 C21 C23 -141.5(3)
B1 N2 C21 C23 40.2(4)
C15 N2 C21 C20 -22.0(3)
B1 N2 C21 C20 159.8(3)
C15 N2 C21 C22 94.7(3)
B1 N2 C21 C22 -83.6(3)
O1 C20 C21 N2 26.8(3)
O1 C20 C21 C23 145.8(3)
O1 C20 C21 C22 -87.3(3)
F4 B2 N3 C36 -136.4(3)
F3 B2 N3 C36 101.9(3)
N4 B2 N3 C36 -16.0(4)
F4 B2 N3 C24 51.6(4)
F3 B2 N3 C24 -70.1(3)
N4 B2 N3 C24 172.0(2)
C36 N3 C24 C29 99.7(3)
B2 N3 C24 C29 -87.8(3)
C36 N3 C24 C25 -82.4(3)
B2 N3 C24 C25 90.1(3)
C29 C24 C25 C26 0.6(4)
N3 C24 C25 C26 -177.2(2)
C29 C24 C25 C30 -178.3(3)
N3 C24 C25 C30 3.8(4)
C24 C25 C26 C27 1.1(4)
C30 C25 C26 C27 -179.9(3)
C25 C26 C27 C28 -1.5(5)
C26 C27 C28 C29 0.1(5)
C27 C28 C29 C24 1.5(4)
C27 C28 C29 C33 -176.3(3)
C25 C24 C29 C28 -1.9(4)
N3 C24 C29 C28 175.9(3)
C25 C24 C29 C33 175.9(3)
N3 C24 C29 C33 -6.3(4)
C26 C25 C30 C31 63.0(4)
C24 C25 C30 C31 -118.0(3)
C26 C25 C30 C32 -60.8(4)
C24 C25 C30 C32 118.1(3)
C28 C29 C33 C35 -47.3(4)
C24 C29 C33 C35 134.9(3)
C28 C29 C33 C34 76.0(4)
C24 C29 C33 C34 -101.7(3)
C24 N3 C36 C39 -1.8(4)
B2 N3 C36 C39 -173.7(3)
C24 N3 C36 C37 177.9(3)
B2 N3 C36 C37 6.1(4)
N3 C36 C37 C42 -177.6(3)
C39 C36 C37 C42 2.2(4)
N3 C36 C37 C38 4.8(4)
C39 C36 C37 C38 -175.4(3)
C42 C37 C38 N4 179.4(3)
C36 C37 C38 N4 -3.1(4)
C42 C37 C38 O2 -4.0(4)
C36 C37 C38 O2 173.6(3)
O2 C38 N4 C44 -6.5(3)
C37 C38 N4 C44 170.3(3)
O2 C38 N4 B2 173.7(2)
C37 C38 N4 B2 -9.4(4)
F4 B2 N4 C38 140.0(3)
F3 B2 N4 C38 -103.2(3)
N3 B2 N4 C38 17.6(4)
F4 B2 N4 C44 -39.7(4)
F3 B2 N4 C44 77.1(3)
N3 B2 N4 C44 -162.1(2)
N3 C36 C39 C40 178.4(3)
C37 C36 C39 C40 -1.4(4)
C36 C39 C40 C41 0.0(5)
C39 C40 C41 C42 0.8(5)
C40 C41 C42 C37 0.0(5)
C36 C37 C42 C41 -1.5(5)
C38 C37 C42 C41 175.9(3)
N4 C38 O2 C43 -11.2(3)
C37 C38 O2 C43 171.8(3)
C38 O2 C43 C44 23.4(3)
C38 N4 C44 C45 139.4(3)
B2 N4 C44 C45 -40.8(4)
C38 N4 C44 C46 -96.9(3)
B2 N4 C44 C46 82.9(3)
C38 N4 C44 C43 20.1(3)
B2 N4 C44 C43 -160.2(3)
O2 C43 C44 N4 -25.3(3)
O2 C43 C44 C45 -143.9(2)
O2 C43 C44 C46 88.8(3)
